data_7243248
loop_
_publ_author_name
'Podgornii, Daniel'
'van Leusen, Jan'
'Kravtsov, Victor Ch.'
'K\"ogerler, Paul'
'Baca, Svetlana G.'

_publ_section_title
;
 A {Na2Fe10} isobutyrate cluster, interlinked into 1D chains
;
_journal_issue 30
_journal_name_full CrystEngComm
_journal_page_first 5153
_journal_page_last 5156
_journal_paper_doi 10.1039/D1CE00777G
_journal_volume 23
_journal_year 2021
_chemical_formula_sum 'C73 H126 Fe10 N4 Na2 O41'
_chemical_formula_weight 2320.25
_space_group_crystal_system monoclinic
_space_group_IT_number 15
_space_group_name_Hall '-C 2yc'
_space_group_name_H-M_alt 'C 1 2/c 1'
_atom_sites_solution_hydrogens mixed
_audit_creation_method SHELXL-2014/7
_audit_update_record
;
2021-06-08 deposited with the CCDC.	2021-07-19 downloaded from the CCDC.
;
_cell_angle_alpha 90
_cell_angle_beta 105.576(5)
_cell_angle_gamma 90
_cell_formula_units_Z 4
_cell_length_a 25.2017(13)
_cell_length_b 18.1205(12)
_cell_length_c 24.0709(10)
_cell_measurement_reflns_used 2219
_cell_measurement_temperature 293(2)
_cell_measurement_theta_max 22.7000
_cell_measurement_theta_min 3.0870
_cell_volume 10588.7(10)
_computing_cell_refinement
;
CrysAlisPro, Agilent Technologies,
Version 1.171.37.35 (release 13-08-2014 CrysAlis171 .NET)
;
_computing_data_collection
;
CrysAlisPro, Agilent Technologies,
Version 1.171.37.35 (release 13-08-2014 CrysAlis171 .NET)
;
_computing_data_reduction
;
CrysAlisPro, Agilent Technologies,
Version 1.171.37.35 (release 13-08-2014 CrysAlis171 .NET)
;
_computing_molecular_graphics Mercury
_computing_publication_material 'Word 2016'
_computing_structure_refinement 'SHELXL-2014/7 (Sheldrick, 2014)'
_computing_structure_solution SHEXS
_diffrn_ambient_temperature 293(2)
_diffrn_detector_area_resol_mean 15.9914
_diffrn_measured_fraction_theta_full 0.995
_diffrn_measured_fraction_theta_max 0.995
_diffrn_measurement_device_type 'Xcalibur, Eos'
_diffrn_measurement_method '\w scans'
_diffrn_radiation_type MoK\a
_diffrn_radiation_wavelength 0.71073
_diffrn_reflns_av_R_equivalents 0.0806
_diffrn_reflns_av_unetI/netI 0.1612
_diffrn_reflns_Laue_measured_fraction_full 0.995
_diffrn_reflns_Laue_measured_fraction_max 0.995
_diffrn_reflns_limit_h_max 30
_diffrn_reflns_limit_h_min -29
_diffrn_reflns_limit_k_max 21
_diffrn_reflns_limit_k_min -12
_diffrn_reflns_limit_l_max 28
_diffrn_reflns_limit_l_min -22
_diffrn_reflns_number 18859
_diffrn_reflns_point_group_measured_fraction_full 0.995
_diffrn_reflns_point_group_measured_fraction_max 0.995
_diffrn_reflns_theta_full 25.049
_diffrn_reflns_theta_max 25.049
_diffrn_reflns_theta_min 3.062
_diffrn_source 'Enhance (Mo) X-ray Source'
_exptl_absorpt_coefficient_mu 1.415
_exptl_absorpt_correction_T_max 1.00000
_exptl_absorpt_correction_T_min 0.95503
_exptl_absorpt_correction_type multi-scan
_exptl_absorpt_process_details
;
CrysAlisPro, Agilent Technologies,
Version 1.171.37.35 (release 13-08-2014 CrysAlis171 .NET)
(compiled Aug 13 2014,18:06:01)
Empirical absorption correction using spherical harmonics,
 implemented in SCALE3 ABSPACK scaling algorithm.
;
_exptl_crystal_colour 'light brown'
_exptl_crystal_density_diffrn 1.455
_exptl_crystal_description prizm
_exptl_crystal_F_000 4808
_exptl_crystal_size_max 0.220
_exptl_crystal_size_mid 0.120
_exptl_crystal_size_min 0.100
_exptl_transmission_factor_max 1.00000
_exptl_transmission_factor_min 0.95503
_refine_diff_density_max 0.555
_refine_diff_density_min -0.476
_refine_diff_density_rms 0.098
_refine_ls_extinction_method none
_refine_ls_goodness_of_fit_ref 0.990
_refine_ls_hydrogen_treatment constr
_refine_ls_matrix_type full
_refine_ls_number_parameters 635
_refine_ls_number_reflns 9353
_refine_ls_number_restraints 85
_refine_ls_restrained_S_all 1.000
_refine_ls_R_factor_all 0.1622
_refine_ls_R_factor_gt 0.0748
_refine_ls_shift/su_max 0.001
_refine_ls_shift/su_mean 0.000
_refine_ls_structure_factor_coef Fsqd
_refine_ls_weighting_details 'w=1/[\s^2^(Fo^2^)+(0.0313P)^2^] where P=(Fo^2^+2Fc^2^)/3'
_refine_ls_weighting_scheme calc
_refine_ls_wR_factor_gt 0.1261
_refine_ls_wR_factor_ref 0.1537
_reflns_Friedel_coverage 0.000
_reflns_number_gt 4589
_reflns_number_total 9353
_reflns_threshold_expression 'I > 2\s(I)'
_cod_data_source_file d1ce00777g2.cif
_cod_data_source_block V_5883_PD
_cod_depositor_comments 'Adding full bibliography for 7243248.cif.'
_cod_original_sg_symbol_H-M 'C 2/c'
_cod_database_code 7243248
_shelx_shelxl_version_number 2014/7
_shelx_space_group_comment
;
The symmetry employed for this shelxl refinement is uniquely defined
by the following loop, which should always be used as a source of
symmetry information in preference to the above space-group names.
They are only intended as comments.
;
_shelx_estimated_absorpt_t_min 0.746
_shelx_estimated_absorpt_t_max 0.871

loop_
_space_group_symop_operation_xyz
'x, y, z'
'-x, y, -z+1/2'
'x+1/2, y+1/2, z'
'-x+1/2, y+1/2, -z+1/2'
'-x, -y, -z'
'x, -y, z-1/2'
'-x+1/2, -y+1/2, -z'
'x+1/2, -y+1/2, z-1/2'

loop_
_atom_site_label
_atom_site_type_symbol
_atom_site_fract_x
_atom_site_fract_y
_atom_site_fract_z
_atom_site_U_iso_or_equiv
_atom_site_adp_type
_atom_site_occupancy
_atom_site_site_symmetry_order
_atom_site_calc_flag
_atom_site_refinement_flags_posn
_atom_site_refinement_flags_adp
_atom_site_refinement_flags_occupancy
_atom_site_disorder_assembly
_atom_site_disorder_group
Fe1 Fe 0.20615(4) 0.68109(6) 0.43038(4) 0.0380(3) Uani 1 1 d . . . . .
Fe2 Fe 0.15156(4) 0.79509(6) 0.51638(4) 0.0399(3) Uani 1 1 d . . . . .
Fe3 Fe 0.20364(4) 0.87218(6) 0.43781(4) 0.0394(3) Uani 1 1 d . . . . .
Fe4 Fe 0.14526(4) 0.63363(6) 0.53764(4) 0.0458(3) Uani 1 1 d . . . . .
Fe5 Fe 0.26305(4) 0.80791(6) 0.35726(4) 0.0426(3) Uani 1 1 d . . . . .
Na1 Na 0.21162(11) 0.95590(16) 0.56340(11) 0.0548(8) Uani 1 1 d . . . . .
O1 O 0.16398(15) 0.6982(2) 0.48328(16) 0.0370(12) Uani 1 1 d . . . . .
O2 O 0.21635(16) 0.7770(2) 0.40341(16) 0.0381(12) Uani 1 1 d . . . . .
O3 O 0.27747(15) 0.6621(2) 0.48299(16) 0.0368(12) Uani 1 1 d . . . . .
O4 O 0.16528(16) 0.7298(2) 0.58803(17) 0.0417(12) Uani 1 1 d . . . . .
H4 H 0.1377 0.7394 0.6091 0.050 Uiso 1 1 calc R U . . .
O5 O 0.27582(16) 0.8938(2) 0.41862(17) 0.0410(12) Uani 1 1 d . . . . .
H5 H 0.2747 0.9421 0.4000 0.049 Uiso 1 1 calc R U . . .
O6 O 0.19177(19) 0.5612(3) 0.4349(2) 0.0509(14) Uani 1 1 d . . . . .
O7 O 0.13588(19) 0.5417(3) 0.4917(2) 0.0558(15) Uani 1 1 d . . . . .
O8 O 0.24159(18) 0.6313(3) 0.36432(19) 0.0461(13) Uani 1 1 d . . . . .
O9 O 0.25786(19) 0.7208(3) 0.30699(18) 0.0474(13) Uani 1 1 d . . . . .
O10 O 0.06407(19) 0.6514(3) 0.5105(2) 0.0629(16) Uani 1 1 d . . . . .
O11 O 0.06651(18) 0.7737(3) 0.5003(2) 0.0527(14) Uani 1 1 d . . . . .
O12 O 0.2038(2) 0.8593(3) 0.29705(18) 0.0541(14) Uani 1 1 d . . . . .
O13 O 0.16147(18) 0.9135(3) 0.3562(2) 0.0556(15) Uani 1 1 d . . . . .
O14 O 0.13402(17) 0.8804(3) 0.56547(19) 0.0499(14) Uani 1 1 d . . . . .
O15 O 0.1013(2) 0.8170(4) 0.6279(2) 0.0716(17) Uani 1 1 d . . . . .
O16 O 0.20230(19) 0.9792(3) 0.4639(2) 0.0537(14) Uani 1 1 d . . . . .
O17 O 0.2479(2) 1.0351(3) 0.4076(2) 0.0696(17) Uani 1 1 d . . . . .
O18 O 0.3152(2) 0.8594(3) 0.3176(2) 0.0559(15) Uani 1 1 d . . . . .
O19 O 0.3761(2) 0.9115(3) 0.3924(2) 0.0661(16) Uani 1 1 d . . . . .
O20 O 0.12868(17) 0.8523(3) 0.44424(18) 0.0457(13) Uani 1 1 d . . . . .
N1 N 0.1271(2) 0.6735(4) 0.3598(2) 0.0465(16) Uani 1 1 d . . . . .
N2 N 0.2118(4) 1.0704(5) 0.6146(4) 0.121(4) Uani 1 1 d . . . . .
C1 C 0.1592(3) 0.5231(5) 0.4530(3) 0.056(2) Uani 1 1 d . . . . .
C2 C 0.1463(5) 0.4481(7) 0.4257(5) 0.123(5) Uani 1 1 d D . . . .
H2 H 0.1804 0.4355 0.4156 0.147 Uiso 1 1 calc R U . . .
C3 C 0.1080(8) 0.4504(8) 0.3723(6) 0.302(12) Uani 1 1 d D U . . .
H3A H 0.1157 0.4917 0.3507 0.453 Uiso 1 1 calc R U . . .
H3B H 0.1099 0.4056 0.3517 0.453 Uiso 1 1 calc R U . . .
H3C H 0.0717 0.4556 0.3775 0.453 Uiso 1 1 calc R U . . .
C4 C 0.1421(7) 0.3915(8) 0.4638(7) 0.288(11) Uani 1 1 d D . . . .
H4A H 0.1710 0.3965 0.4988 0.432 Uiso 1 1 calc R U . . .
H4B H 0.1070 0.3946 0.4722 0.432 Uiso 1 1 calc R U . . .
H4C H 0.1452 0.3446 0.4464 0.432 Uiso 1 1 calc R U . . .
C5 C 0.2548(3) 0.6535(5) 0.3210(3) 0.050(2) Uani 1 1 d . . . . .
C6 C 0.2689(4) 0.5945(5) 0.2813(4) 0.083(3) Uani 1 1 d . . . . .
H6 H 0.2939 0.5600 0.3069 0.100 Uiso 1 1 calc R U . . .
C7 C 0.2218(5) 0.5523(8) 0.2530(5) 0.188(8) Uani 1 1 d . . . . .
H7A H 0.2036 0.5352 0.2809 0.282 Uiso 1 1 calc R U . . .
H7B H 0.1970 0.5824 0.2248 0.282 Uiso 1 1 calc R U . . .
H7C H 0.2331 0.5107 0.2343 0.282 Uiso 1 1 calc R U . . .
C8 C 0.2997(4) 0.6233(6) 0.2415(4) 0.121(4) Uani 1 1 d . . . . .
H8A H 0.3309 0.6512 0.2629 0.182 Uiso 1 1 calc R U . . .
H8B H 0.3122 0.5828 0.2225 0.182 Uiso 1 1 calc R U . . .
H8C H 0.2760 0.6545 0.2131 0.182 Uiso 1 1 calc R U . . .
C9 C 0.0419(3) 0.7143(6) 0.4991(3) 0.059(2) Uani 1 1 d D . . . .
C10 C -0.0206(3) 0.7124(6) 0.4860(4) 0.093(3) Uani 1 1 d D . . . .
H10A H -0.0354 0.6637 0.4724 0.112 Uiso 0.654(7) 1 calc R U P A 1
H10B H -0.0320 0.6881 0.5173 0.112 Uiso 0.346(7) 1 calc R U P A 2
C11 C -0.0360(6) 0.7354(14) 0.5410(7) 0.230(15) Uani 0.654(7) 1 d D U P A 1
H11A H -0.0753 0.7346 0.5339 0.346 Uiso 0.654(7) 1 calc R U P A 1
H11B H -0.0197 0.7016 0.5715 0.346 Uiso 0.654(7) 1 calc R U P A 1
H11C H -0.0225 0.7843 0.5518 0.346 Uiso 0.654(7) 1 calc R U P A 1
C12 C -0.0444(6) 0.7728(11) 0.4424(7) 0.162(9) Uani 0.654(7) 1 d D U P A 1
H12A H -0.0838 0.7722 0.4337 0.243 Uiso 0.654(7) 1 calc R U P A 1
H12B H -0.0308 0.8200 0.4582 0.243 Uiso 0.654(7) 1 calc R U P A 1
H12C H -0.0334 0.7643 0.4076 0.243 Uiso 0.654(7) 1 calc R U P A 1
C11A C -0.0434(10) 0.7895(11) 0.4767(17) 0.162(9) Uani 0.346(7) 1 d D U P A 2
H11D H -0.0828 0.7878 0.4685 0.243 Uiso 0.346(7) 1 calc R U P A 2
H11E H -0.0287 0.8184 0.5108 0.243 Uiso 0.346(7) 1 calc R U P A 2
H11F H -0.0332 0.8116 0.4448 0.243 Uiso 0.346(7) 1 calc R U P A 2
C12A C -0.0427(8) 0.6699(17) 0.4287(11) 0.132(13) Uani 0.346(7) 1 d D U P A 2
H12D H -0.0288 0.6203 0.4332 0.197 Uiso 0.346(7) 1 calc R U P A 2
H12E H -0.0822 0.6690 0.4187 0.197 Uiso 0.346(7) 1 calc R U P A 2
H12F H -0.0307 0.6940 0.3987 0.197 Uiso 0.346(7) 1 calc R U P A 2
C13 C 0.1665(3) 0.8978(5) 0.3074(3) 0.052(2) Uani 1 1 d . . . . .
C14 C 0.1229(4) 0.9278(6) 0.2550(4) 0.076(3) Uani 1 1 d . . . . .
H14 H 0.1425 0.9569 0.2325 0.092 Uiso 1 1 calc R U . . .
C15 C 0.0946(5) 0.8695(7) 0.2178(4) 0.164(6) Uani 1 1 d . . . . .
H15A H 0.1211 0.8379 0.2077 0.246 Uiso 1 1 calc R U . . .
H15B H 0.0730 0.8413 0.2375 0.246 Uiso 1 1 calc R U . . .
H15C H 0.0709 0.8906 0.1834 0.246 Uiso 1 1 calc R U . . .
C16 C 0.0836(4) 0.9794(7) 0.2725(4) 0.140(5) Uani 1 1 d . . . . .
H16A H 0.0633 1.0067 0.2395 0.210 Uiso 1 1 calc R U . . .
H16B H 0.1039 1.0131 0.3012 0.210 Uiso 1 1 calc R U . . .
H16C H 0.0586 0.9515 0.2881 0.210 Uiso 1 1 calc R U . . .
C17 C 0.1032(3) 0.8728(5) 0.5999(3) 0.051(2) Uani 1 1 d . . . . .
C18 C 0.0718(4) 0.9420(6) 0.6091(4) 0.098(4) Uani 1 1 d . . . . .
H18 H 0.0958 0.9651 0.6436 0.117 Uiso 1 1 calc R U . . .
C19 C 0.0227(4) 0.9218(7) 0.6261(6) 0.177(7) Uani 1 1 d . . . . .
H19A H 0.0317 0.8842 0.6552 0.266 Uiso 1 1 calc R U . . .
H19B H 0.0086 0.9643 0.6411 0.266 Uiso 1 1 calc R U . . .
H19C H -0.0047 0.9034 0.5931 0.266 Uiso 1 1 calc R U . . .
C20 C 0.0646(5) 0.9970(8) 0.5663(5) 0.199(8) Uani 1 1 d . . . . .
H20A H 0.0992 1.0066 0.5580 0.299 Uiso 1 1 calc R U . . .
H20B H 0.0383 0.9805 0.5319 0.299 Uiso 1 1 calc R U . . .
H20C H 0.0515 1.0415 0.5799 0.299 Uiso 1 1 calc R U . . .
C21 C 0.2161(3) 1.0358(5) 0.4383(4) 0.063(2) Uani 1 1 d . . . . .
C22 C 0.1897(5) 1.1094(5) 0.4483(4) 0.095(3) Uani 1 1 d . . . . .
H22 H 0.1958 1.1137 0.4901 0.113 Uiso 1 1 calc R U . . .
C23 C 0.1331(5) 1.1097(7) 0.4251(7) 0.236(10) Uani 1 1 d . . . . .
H23A H 0.1176 1.0663 0.4373 0.355 Uiso 1 1 calc R U . . .
H23B H 0.1177 1.1528 0.4380 0.355 Uiso 1 1 calc R U . . .
H23C H 0.1248 1.1102 0.3837 0.355 Uiso 1 1 calc R U . . .
C24 C 0.2150(5) 1.1749(6) 0.4305(5) 0.174(6) Uani 1 1 d . . . . .
H24A H 0.2541 1.1734 0.4471 0.261 Uiso 1 1 calc R U . . .
H24B H 0.2072 1.1759 0.3892 0.261 Uiso 1 1 calc R U . . .
H24C H 0.2002 1.2185 0.4435 0.261 Uiso 1 1 calc R U . . .
C25 C 0.3584(4) 0.8934(5) 0.3401(4) 0.063(3) Uani 1 1 d D . . . .
C26 C 0.3967(4) 0.9135(6) 0.3022(4) 0.100(4) Uani 1 1 d D . . . .
H26A H 0.3714 0.9278 0.2652 0.120 Uiso 0.654(7) 1 calc R U P A 1
H26B H 0.4010 0.9672 0.3010 0.120 Uiso 0.346(7) 1 calc R U P A 2
C27 C 0.4301(6) 0.9798(8) 0.3209(7) 0.127(8) Uani 0.654(7) 1 d D U P A 1
H27A H 0.4070 1.0189 0.3280 0.190 Uiso 0.654(7) 1 calc R U P A 1
H27B H 0.4582 0.9692 0.3557 0.190 Uiso 0.654(7) 1 calc R U P A 1
H27C H 0.4468 0.9947 0.2913 0.190 Uiso 0.654(7) 1 calc R U P A 1
C28 C 0.4235(8) 0.8459(10) 0.2887(10) 0.172(11) Uani 0.654(7) 1 d D U P A 1
H28A H 0.3964 0.8075 0.2772 0.257 Uiso 0.654(7) 1 calc R U P A 1
H28B H 0.4400 0.8558 0.2579 0.257 Uiso 0.654(7) 1 calc R U P A 1
H28C H 0.4514 0.8303 0.3223 0.257 Uiso 0.654(7) 1 calc R U P A 1
C27A C 0.4520(8) 0.877(2) 0.3308(12) 0.172(11) Uani 0.346(7) 1 d D U P A 2
H27D H 0.4664 0.8972 0.3688 0.257 Uiso 0.346(7) 1 calc R U P A 2
H27E H 0.4469 0.8249 0.3334 0.257 Uiso 0.346(7) 1 calc R U P A 2
H27F H 0.4773 0.8867 0.3081 0.257 Uiso 0.346(7) 1 calc R U P A 2
C28A C 0.3723(13) 0.884(3) 0.2426(8) 0.28(3) Uani 0.346(7) 1 d D U P A 2
H28D H 0.3377 0.9080 0.2259 0.422 Uiso 0.346(7) 1 calc R U P A 2
H28E H 0.3970 0.8937 0.2192 0.422 Uiso 0.346(7) 1 calc R U P A 2
H28F H 0.3666 0.8319 0.2444 0.422 Uiso 0.346(7) 1 calc R U P A 2
C29 C 0.0790(4) 0.8869(6) 0.4182(4) 0.130(5) Uani 1 1 d . . . . .
H29A H 0.0549 0.8528 0.3929 0.194 Uiso 1 1 d R U . . .
H29B H 0.0855 0.9286 0.3964 0.194 Uiso 1 1 d R U . . .
H29C H 0.0621 0.9032 0.4474 0.194 Uiso 1 1 d R U . . .
C30 C 0.1235(5) 0.6889(8) 0.3057(5) 0.070(5) Uani 0.654(7) 1 d . . P A 1
H30 H 0.1555 0.7033 0.2963 0.083 Uiso 0.654(7) 1 calc R U P A 1
C31 C 0.0759(5) 0.6853(9) 0.2622(5) 0.078(5) Uani 0.654(7) 1 d . . P A 1
H31 H 0.0769 0.6944 0.2244 0.093 Uiso 0.654(7) 1 calc R U P A 1
C32 C 0.0277(3) 0.6687(5) 0.2731(3) 0.062(3) Uani 1 1 d . . . . .
C33 C 0.0308(5) 0.6510(11) 0.3282(5) 0.096(7) Uani 0.654(7) 1 d . . P A 1
H33 H -0.0004 0.6351 0.3384 0.115 Uiso 0.654(7) 1 calc R U P A 1
C34 C 0.0799(5) 0.6564(10) 0.3689(5) 0.085(6) Uani 0.654(7) 1 d . . P A 1
H34 H 0.0797 0.6470 0.4069 0.102 Uiso 0.654(7) 1 calc R U P A 1
C30A C 0.1161(8) 0.6222(12) 0.3209(8) 0.034(5) Uiso 0.346(7) 1 d . . P A 2
H30A H 0.1432 0.5874 0.3210 0.041 Uiso 0.346(7) 1 calc R U P A 2
C31A C 0.0660(10) 0.6163(15) 0.2789(10) 0.063(7) Uiso 0.346(7) 1 d . . P A 2
H31A H 0.0592 0.5755 0.2547 0.076 Uiso 0.346(7) 1 calc R U P A 2
C33A C 0.0411(10) 0.7240(15) 0.3161(10) 0.065(8) Uiso 0.346(7) 1 d . . P A 2
H33A H 0.0156 0.7609 0.3169 0.078 Uiso 0.346(7) 1 calc R U P A 2
C34A C 0.0919(10) 0.7243(14) 0.3574(10) 0.058(7) Uiso 0.346(7) 1 d . . P A 2
H34A H 0.1002 0.7627 0.3839 0.070 Uiso 0.346(7) 1 calc R U P A 2
C35 C 0.2237(5) 1.1194(6) 0.6415(5) 0.098(4) Uani 1 1 d . . . . .
C36 C 0.2395(5) 1.1839(6) 0.6778(4) 0.149(5) Uani 1 1 d . . . . .
H36A H 0.2727 1.2043 0.6718 0.223 Uiso 1 1 d R U . . .
H36B H 0.2459 1.1701 0.7176 0.223 Uiso 1 1 d R U . . .
H36C H 0.2107 1.2201 0.6682 0.223 Uiso 1 1 d R U . . .
O1M O 0.3542(14) 1.100(2) 0.4004(15) 0.166(14) Uiso 0.25 1 d D . P . .
C1M C 0.328(2) 1.157(3) 0.376(2) 0.18(2) Uiso 0.25 1 d D . P . .
O2M O 0.4882(13) 1.0123(18) 0.4708(11) 0.129(11) Uiso 0.25 1 d D . P . .
C2M C 0.4620(17) 1.049(3) 0.4234(16) 0.131(17) Uiso 0.25 1 d D . P . .

loop_
_atom_site_aniso_label
_atom_site_aniso_U_11
_atom_site_aniso_U_22
_atom_site_aniso_U_33
_atom_site_aniso_U_23
_atom_site_aniso_U_13
_atom_site_aniso_U_12
Fe1 0.0323(5) 0.0460(7) 0.0292(6) -0.0025(5) -0.0027(4) 0.0018(5)
Fe2 0.0316(6) 0.0503(7) 0.0341(6) 0.0018(5) 0.0025(5) 0.0046(5)
Fe3 0.0333(6) 0.0480(7) 0.0322(6) 0.0014(5) 0.0008(5) 0.0058(5)
Fe4 0.0370(6) 0.0544(8) 0.0431(7) 0.0017(6) 0.0061(5) -0.0035(6)
Fe5 0.0422(6) 0.0519(8) 0.0314(6) 0.0022(5) 0.0058(5) 0.0050(5)
Na1 0.062(2) 0.051(2) 0.0473(18) -0.0024(15) 0.0079(16) 0.0077(16)
O1 0.033(3) 0.044(3) 0.030(3) -0.003(2) 0.001(2) -0.003(2)
O2 0.034(2) 0.047(3) 0.028(3) -0.003(2) -0.002(2) 0.008(2)
O3 0.027(2) 0.048(3) 0.029(3) 0.000(2) -0.003(2) 0.001(2)
O4 0.032(3) 0.055(3) 0.035(3) 0.000(2) 0.005(2) 0.003(2)
O5 0.044(3) 0.041(3) 0.034(3) 0.008(2) 0.004(2) 0.004(2)
O6 0.048(3) 0.058(4) 0.045(3) -0.007(3) 0.009(3) -0.005(3)
O7 0.053(3) 0.059(4) 0.056(3) -0.010(3) 0.017(3) -0.020(3)
O8 0.051(3) 0.048(3) 0.033(3) 0.004(3) 0.002(2) 0.004(3)
O9 0.066(3) 0.044(3) 0.031(3) -0.007(3) 0.012(3) 0.005(3)
O10 0.032(3) 0.070(4) 0.083(4) -0.002(3) 0.010(3) -0.009(3)
O11 0.031(3) 0.064(4) 0.058(4) 0.003(3) 0.003(3) -0.004(3)
O12 0.059(3) 0.069(4) 0.029(3) 0.009(3) 0.002(3) 0.017(3)
O13 0.049(3) 0.071(4) 0.040(3) 0.004(3) 0.002(3) 0.019(3)
O14 0.045(3) 0.060(4) 0.044(3) -0.003(3) 0.011(3) 0.014(3)
O15 0.070(4) 0.099(5) 0.055(4) 0.010(4) 0.032(3) 0.019(4)
O16 0.060(4) 0.048(4) 0.051(3) 0.003(3) 0.014(3) -0.003(3)
O17 0.081(4) 0.055(4) 0.082(4) 0.010(3) 0.038(4) 0.002(3)
O18 0.052(3) 0.074(4) 0.042(3) 0.007(3) 0.013(3) -0.003(3)
O19 0.052(3) 0.087(5) 0.062(4) 0.013(3) 0.019(3) -0.014(3)
O20 0.029(3) 0.065(4) 0.038(3) 0.012(3) 0.002(2) 0.017(3)
N1 0.047(4) 0.055(5) 0.030(4) -0.009(3) -0.004(3) 0.000(4)
N2 0.169(10) 0.089(8) 0.100(7) -0.044(6) 0.027(7) 0.007(7)
C1 0.053(5) 0.066(7) 0.044(5) -0.004(5) 0.003(4) -0.008(5)
C2 0.153(12) 0.082(9) 0.148(12) -0.025(9) 0.064(10) -0.080(9)
C3 0.43(3) 0.153(16) 0.192(16) -0.050(12) -0.138(16) -0.099(16)
C4 0.36(3) 0.096(15) 0.35(3) -0.032(16) -0.02(2) -0.076(15)
C5 0.049(5) 0.063(6) 0.034(5) -0.012(5) 0.003(4) -0.004(5)
C6 0.133(9) 0.073(7) 0.060(6) -0.008(5) 0.052(7) -0.015(6)
C7 0.179(13) 0.249(18) 0.165(13) -0.162(13) 0.094(11) -0.110(12)
C8 0.158(11) 0.138(11) 0.076(7) -0.036(7) 0.047(8) 0.022(8)
C9 0.027(4) 0.091(8) 0.054(5) -0.006(6) 0.003(4) 0.002(5)
C10 0.043(5) 0.087(8) 0.137(10) 0.015(7) 0.000(6) 0.010(6)
C11 0.094(15) 0.31(4) 0.33(3) -0.13(3) 0.12(2) -0.022(17)
C12 0.074(8) 0.186(15) 0.208(19) 0.034(14) 0.010(11) 0.000(9)
C11A 0.074(8) 0.186(15) 0.208(19) 0.034(14) 0.010(11) 0.000(9)
C12A 0.087(17) 0.16(2) 0.14(2) -0.032(17) 0.029(15) -0.005(15)
C13 0.051(5) 0.059(6) 0.046(5) 0.017(5) 0.010(4) 0.005(4)
C14 0.074(6) 0.098(8) 0.050(6) 0.033(6) 0.004(5) 0.034(6)
C15 0.156(12) 0.158(13) 0.109(10) -0.014(9) -0.083(8) -0.009(10)
C16 0.115(9) 0.216(15) 0.083(8) 0.050(8) 0.015(7) 0.101(10)
C17 0.047(5) 0.066(6) 0.042(5) 0.003(5) 0.016(4) 0.011(5)
C18 0.076(7) 0.134(11) 0.093(8) -0.003(7) 0.039(6) 0.042(7)
C19 0.102(10) 0.166(14) 0.294(19) -0.044(13) 0.105(11) 0.035(9)
C20 0.249(17) 0.218(17) 0.159(13) 0.087(12) 0.103(13) 0.187(14)
C21 0.051(6) 0.060(7) 0.066(6) -0.001(5) -0.001(5) 0.011(5)
C22 0.126(9) 0.054(7) 0.106(8) 0.032(6) 0.034(8) 0.032(7)
C23 0.094(10) 0.098(12) 0.49(3) -0.016(14) 0.030(14) 0.049(9)
C24 0.245(17) 0.060(9) 0.248(17) 0.015(10) 0.121(14) 0.018(9)
C25 0.062(6) 0.077(7) 0.053(6) 0.018(5) 0.019(5) 0.013(5)
C26 0.089(8) 0.156(12) 0.062(7) 0.016(7) 0.032(6) -0.009(8)
C27 0.072(11) 0.172(19) 0.141(16) 0.030(14) 0.037(11) -0.074(12)
C28 0.154(19) 0.22(2) 0.20(2) -0.007(18) 0.140(18) 0.042(16)
C27A 0.154(19) 0.22(2) 0.20(2) -0.007(18) 0.140(18) 0.042(16)
C28A 0.14(3) 0.44(6) 0.28(5) 0.05(5) 0.08(4) -0.11(4)
C29 0.077(7) 0.184(14) 0.138(10) 0.086(9) 0.047(7) 0.030(8)
C30 0.044(8) 0.119(15) 0.041(8) -0.010(8) 0.003(6) -0.011(8)
C31 0.046(8) 0.138(16) 0.037(8) 0.011(9) -0.007(6) -0.013(9)
C32 0.062(6) 0.066(7) 0.044(5) -0.011(4) -0.011(4) 0.007(5)
C33 0.036(7) 0.20(2) 0.039(8) 0.010(10) -0.008(6) -0.005(10)
C34 0.042(8) 0.175(18) 0.025(7) 0.027(9) -0.014(6) -0.012(10)
C35 0.135(10) 0.073(8) 0.092(9) -0.013(7) 0.038(8) 0.001(8)
C36 0.284(16) 0.082(9) 0.093(8) -0.034(7) 0.073(10) -0.049(10)

loop_
_atom_type_symbol
_atom_type_description
_atom_type_scat_dispersion_real
_atom_type_scat_dispersion_imag
_atom_type_scat_source
C C 0.0033 0.0016 'International Tables Vol C Tables 4.2.6.8 and 6.1.1.4'
H H 0.0000 0.0000 'International Tables Vol C Tables 4.2.6.8 and 6.1.1.4'
N N 0.0061 0.0033 'International Tables Vol C Tables 4.2.6.8 and 6.1.1.4'
O O 0.0106 0.0060 'International Tables Vol C Tables 4.2.6.8 and 6.1.1.4'
Fe Fe 0.3463 0.8444 'International Tables Vol C Tables 4.2.6.8 and 6.1.1.4'
Na Na 0.0362 0.0249 'International Tables Vol C Tables 4.2.6.8 and 6.1.1.4'

loop_
_geom_angle_atom_site_label_1
_geom_angle_atom_site_label_2
_geom_angle_atom_site_label_3
_geom_angle
_geom_angle_site_symmetry_1
_geom_angle_site_symmetry_3
_geom_angle_publ_flag
O1 Fe1 O2 103.47(19) . . ?
O1 Fe1 O3 100.38(17) . . ?
O2 Fe1 O3 101.52(18) . . ?
O1 Fe1 O6 89.90(18) . . ?
O2 Fe1 O6 163.08(18) . . ?
O3 Fe1 O6 85.91(18) . . ?
O1 Fe1 O8 163.45(18) . . ?
O2 Fe1 O8 90.56(18) . . ?
O3 Fe1 O8 85.09(16) . . ?
O6 Fe1 O8 74.81(18) . . ?
O1 Fe1 N1 88.55(19) . . ?
O2 Fe1 N1 88.4(2) . . ?
O3 Fe1 N1 164.6(2) . . ?
O6 Fe1 N1 81.6(2) . . ?
O8 Fe1 N1 83.03(19) . . ?
O3 Fe2 O20 81.26(17) 7_566 . ?
O3 Fe2 O1 96.44(17) 7_566 . ?
O20 Fe2 O1 98.73(18) . . ?
O3 Fe2 O4 106.11(17) 7_566 . ?
O20 Fe2 O4 172.53(18) . . ?
O1 Fe2 O4 79.49(17) . . ?
O3 Fe2 O14 91.99(18) 7_566 . ?
O20 Fe2 O14 93.07(19) . . ?
O1 Fe2 O14 166.40(19) . . ?
O4 Fe2 O14 87.94(18) . . ?
O3 Fe2 O11 164.0(2) 7_566 . ?
O20 Fe2 O11 83.80(19) . . ?
O1 Fe2 O11 91.47(19) . . ?
O4 Fe2 O11 88.98(18) . . ?
O14 Fe2 O11 83.08(19) . . ?
O3 Fe3 O20 81.46(17) 7_566 . ?
O3 Fe3 O2 96.19(18) 7_566 . ?
O20 Fe3 O2 98.05(19) . . ?
O3 Fe3 O5 106.68(16) 7_566 . ?
O20 Fe3 O5 171.65(17) . . ?
O2 Fe3 O5 79.49(17) . . ?
O3 Fe3 O16 91.22(19) 7_566 . ?
O20 Fe3 O16 93.1(2) . . ?
O2 Fe3 O16 167.4(2) . . ?
O5 Fe3 O16 88.65(19) . . ?
O3 Fe3 O13 163.93(18) 7_566 . ?
O20 Fe3 O13 83.32(18) . . ?
O2 Fe3 O13 91.01(18) . . ?
O5 Fe3 O13 88.73(18) . . ?
O16 Fe3 O13 84.5(2) . . ?
O1 Fe4 O7 98.5(2) . . ?
O1 Fe4 O10 95.5(2) . . ?
O7 Fe4 O10 89.7(2) . . ?
O1 Fe4 O5 96.72(17) . 7_566 ?
O7 Fe4 O5 92.10(19) . 7_566 ?
O10 Fe4 O5 167.2(2) . 7_566 ?
O1 Fe4 O19 165.4(2) . 7_566 ?
O7 Fe4 O19 96.0(2) . 7_566 ?
O10 Fe4 O19 82.1(2) . 7_566 ?
O5 Fe4 O19 85.11(18) 7_566 7_566 ?
O1 Fe4 O4 79.78(18) . . ?
O7 Fe4 O4 173.26(18) . . ?
O10 Fe4 O4 96.9(2) . . ?
O5 Fe4 O4 81.69(16) 7_566 . ?
O19 Fe4 O4 86.1(2) 7_566 . ?
O2 Fe5 O9 100.0(2) . . ?
O2 Fe5 O12 95.79(18) . . ?
O9 Fe5 O12 90.8(2) . . ?
O2 Fe5 O18 168.7(2) . . ?
O9 Fe5 O18 91.3(2) . . ?
O12 Fe5 O18 84.2(2) . . ?
O2 Fe5 O4 95.93(17) . 7_566 ?
O9 Fe5 O4 91.68(19) . 7_566 ?
O12 Fe5 O4 167.4(2) . 7_566 ?
O18 Fe5 O4 83.43(18) . 7_566 ?
O2 Fe5 O5 79.10(17) . . ?
O9 Fe5 O5 173.04(19) . . ?
O12 Fe5 O5 96.13(19) . . ?
O18 Fe5 O5 89.64(19) . . ?
O4 Fe5 O5 81.58(16) 7_566 . ?
O16 Na1 O14 105.14(19) . . ?
O16 Na1 O8 137.7(2) . 7_566 ?
O14 Na1 O8 81.65(18) . 7_566 ?
O16 Na1 N2 110.4(3) . . ?
O14 Na1 N2 111.7(3) . . ?
O8 Na1 N2 105.1(3) 7_566 . ?
O16 Na1 O6 82.41(18) . 7_566 ?
O14 Na1 O6 137.9(2) . 7_566 ?
O8 Na1 O6 67.22(18) 7_566 7_566 ?
N2 Na1 O6 103.6(3) . 7_566 ?
O16 Na1 O3 71.96(17) . 7_566 ?
O14 Na1 O3 72.84(16) . 7_566 ?
O8 Na1 O3 70.46(16) 7_566 7_566 ?
N2 Na1 O3 173.5(3) . 7_566 ?
O6 Na1 O3 70.45(16) 7_566 7_566 ?
Fe1 O1 Fe4 130.5(2) . . ?
Fe1 O1 Fe2 126.3(2) . . ?
Fe4 O1 Fe2 99.92(18) . . ?
Fe1 O2 Fe5 129.1(2) . . ?
Fe1 O2 Fe3 127.2(2) . . ?
Fe5 O2 Fe3 100.5(2) . . ?
Fe1 O3 Fe3 129.9(2) . 7_566 ?
Fe1 O3 Fe2 128.7(2) . 7_566 ?
Fe3 O3 Fe2 97.91(16) 7_566 7_566 ?
Fe1 O3 Na1 93.15(17) . 7_566 ?
Fe3 O3 Na1 98.04(19) 7_566 7_566 ?
Fe2 O3 Na1 97.78(17) 7_566 7_566 ?
Fe2 O4 Fe5 131.1(2) . 7_566 ?
Fe2 O4 Fe4 91.88(17) . . ?
Fe5 O4 Fe4 97.34(19) 7_566 . ?
Fe3 O5 Fe4 129.9(2) . 7_566 ?
Fe3 O5 Fe5 92.23(17) . . ?
Fe4 O5 Fe5 97.19(18) 7_566 . ?
C1 O6 Fe1 134.3(5) . . ?
C1 O6 Na1 132.5(5) . 7_566 ?
Fe1 O6 Na1 87.11(19) . 7_566 ?
C1 O7 Fe4 128.6(5) . . ?
C5 O8 Fe1 136.1(5) . . ?
C5 O8 Na1 128.9(5) . 7_566 ?
Fe1 O8 Na1 87.84(17) . 7_566 ?
C5 O9 Fe5 127.1(5) . . ?
C9 O10 Fe4 124.7(5) . . ?
C9 O11 Fe2 129.9(5) . . ?
C13 O12 Fe5 124.7(5) . . ?
C13 O13 Fe3 130.1(5) . . ?
C17 O14 Fe2 123.2(5) . . ?
C17 O14 Na1 135.3(5) . . ?
Fe2 O14 Na1 96.55(19) . . ?
C21 O16 Fe3 125.3(5) . . ?
C21 O16 Na1 130.9(5) . . ?
Fe3 O16 Na1 97.8(2) . . ?
C25 O18 Fe5 128.4(5) . . ?
C25 O19 Fe4 127.6(6) . 7_566 ?
C29 O20 Fe3 130.5(5) . . ?
C29 O20 Fe2 130.5(5) . . ?
Fe3 O20 Fe2 96.06(18) . . ?
C34A N1 C30A 118.5(15) . . ?
C34 N1 C30 113.4(8) . . ?
C34A N1 Fe1 117.1(12) . . ?
C30A N1 Fe1 124.4(10) . . ?
C34 N1 Fe1 123.4(6) . . ?
C30 N1 Fe1 123.2(7) . . ?
C35 N2 Na1 164.7(12) . . ?
O6 C1 O7 126.1(8) . . ?
O6 C1 C2 115.7(8) . . ?
O7 C1 C2 118.2(8) . . ?
C3 C2 C4 118.3(12) . . ?
C3 C2 C1 113.1(12) . . ?
C4 C2 C1 114.8(12) . . ?
O8 C5 O9 125.4(7) . . ?
O8 C5 C6 117.1(8) . . ?
O9 C5 C6 117.5(7) . . ?
C7 C6 C8 113.2(9) . . ?
C7 C6 C5 111.7(8) . . ?
C8 C6 C5 114.0(8) . . ?
O11 C9 O10 126.0(7) . . ?
O11 C9 C10 120.6(8) . . ?
O10 C9 C10 113.3(8) . . ?
C11A C10 C9 110.0(12) . . ?
C9 C10 C12 108.6(9) . . ?
C9 C10 C11 107.7(8) . . ?
C12 C10 C11 104.8(11) . . ?
C11A C10 C12A 107.3(14) . . ?
C9 C10 C12A 107.5(10) . . ?
O12 C13 O13 125.9(7) . . ?
O12 C13 C14 116.5(7) . . ?
O13 C13 C14 117.6(7) . . ?
C15 C14 C16 112.2(9) . . ?
C15 C14 C13 112.1(9) . . ?
C16 C14 C13 111.8(7) . . ?
O15 C17 O14 124.3(8) . . ?
O15 C17 C18 120.0(8) . . ?
O14 C17 C18 115.5(8) . . ?
C20 C18 C19 115.6(10) . . ?
C20 C18 C17 116.4(9) . . ?
C19 C18 C17 110.3(10) . . ?
O17 C21 O16 125.7(8) . . ?
O17 C21 C22 118.9(9) . . ?
O16 C21 C22 115.4(8) . . ?
C23 C22 C24 111.1(9) . . ?
C23 C22 C21 112.5(9) . . ?
C24 C22 C21 114.6(9) . . ?
O18 C25 O19 126.8(8) . . ?
O18 C25 C26 118.3(8) . . ?
O19 C25 C26 114.8(8) . . ?
C27 C26 C28 119.3(13) . . ?
C28A C26 C27A 112(2) . . ?
C27 C26 C25 114.3(9) . . ?
C28 C26 C25 109.3(9) . . ?
C28A C26 C25 108.8(11) . . ?
C27A C26 C25 105.8(11) . . ?
N1 C30 C31 124.2(11) . . ?
C32 C31 C30 121.0(11) . . ?
C31 C32 C33 115.3(9) . . ?
C31A C32 C33A 113.7(16) . . ?
C31A C32 C32 124.7(12) . 2 ?
C31 C32 C32 123.6(10) . 2 ?
C33 C32 C32 121.1(11) . 2 ?
C33A C32 C32 121.6(12) . 2 ?
C32 C33 C34 119.7(12) . . ?
N1 C34 C33 126.1(11) . . ?
N1 C30A C31A 123.8(18) . . ?
C32 C31A C30A 121(2) . . ?
C34A C33A C32 121(2) . . ?
N1 C34A C33A 122(2) . . ?
N2 C35 C36 179.1(14) . . ?
C2M O2M O2M 165(5) . 5_676 ?

loop_
_geom_bond_atom_site_label_1
_geom_bond_atom_site_label_2
_geom_bond_distance
_geom_bond_site_symmetry_2
_geom_bond_publ_flag
Fe1 O1 1.890(4) . ?
Fe1 O2 1.897(4) . ?
Fe1 O3 1.931(4) . ?
Fe1 O6 2.210(5) . ?
Fe1 O8 2.214(5) . ?
Fe1 N1 2.249(5) . ?
Fe2 O3 1.946(4) 7_566 ?
Fe2 O20 1.971(4) . ?
Fe2 O1 1.988(4) . ?
Fe2 O4 2.043(4) . ?
Fe2 O14 2.065(5) . ?
Fe2 O11 2.109(5) . ?
Fe3 O3 1.939(4) 7_566 ?
Fe3 O20 1.970(4) . ?
Fe3 O2 1.976(4) . ?
Fe3 O5 2.032(4) . ?
Fe3 O16 2.041(5) . ?
Fe3 O13 2.104(5) . ?
Fe4 O1 1.906(4) . ?
Fe4 O7 1.978(5) . ?
Fe4 O10 2.000(5) . ?
Fe4 O5 2.046(4) 7_566 ?
Fe4 O19 2.070(5) 7_566 ?
Fe4 O4 2.106(4) . ?
Fe5 O2 1.907(4) . ?
Fe5 O9 1.971(5) . ?
Fe5 O12 2.009(5) . ?
Fe5 O18 2.045(5) . ?
Fe5 O4 2.046(4) 7_566 ?
Fe5 O5 2.111(4) . ?
Na1 O16 2.380(6) . ?
Na1 O14 2.398(6) . ?
Na1 O8 2.411(5) 7_566 ?
Na1 N2 2.412(9) . ?
Na1 O6 2.444(5) 7_566 ?
Na1 O3 2.462(5) 7_566 ?
O3 Fe3 1.939(4) 7_566 ?
O3 Fe2 1.946(4) 7_566 ?
O3 Na1 2.462(5) 7_566 ?
O4 Fe5 2.046(4) 7_566 ?
O5 Fe4 2.046(4) 7_566 ?
O6 C1 1.239(8) . ?
O6 Na1 2.444(5) 7_566 ?
O7 C1 1.272(8) . ?
O8 C5 1.245(8) . ?
O8 Na1 2.411(5) 7_566 ?
O9 C5 1.274(9) . ?
O10 C9 1.267(10) . ?
O11 C9 1.239(9) . ?
O12 C13 1.248(8) . ?
O13 C13 1.249(8) . ?
O14 C17 1.286(8) . ?
O15 C17 1.223(9) . ?
O16 C21 1.293(9) . ?
O17 C21 1.226(9) . ?
O18 C25 1.242(9) . ?
O19 C25 1.260(9) . ?
O19 Fe4 2.070(5) 7_566 ?
O20 C29 1.390(8) . ?
N1 C34A 1.27(2) . ?
N1 C30A 1.29(2) . ?
N1 C34 1.304(13) . ?
N1 C30 1.312(12) . ?
N2 C35 1.092(11) . ?
C1 C2 1.507(13) . ?
C2 C3 1.386(12) . ?
C2 C4 1.400(13) . ?
C5 C6 1.536(11) . ?
C6 C7 1.422(11) . ?
C6 C8 1.482(11) . ?
C9 C10 1.520(10) . ?
C10 C11A 1.506(15) . ?
C10 C12 1.525(12) . ?
C10 C11 1.533(12) . ?
C10 C12A 1.547(13) . ?
C13 C14 1.532(10) . ?
C14 C15 1.443(12) . ?
C14 C16 1.503(11) . ?
C17 C18 1.530(11) . ?
C18 C20 1.409(13) . ?
C18 C19 1.451(12) . ?
C21 C22 1.539(12) . ?
C22 C23 1.385(12) . ?
C22 C24 1.465(13) . ?
C25 C26 1.539(11) . ?
C26 C27 1.466(12) . ?
C26 C28 1.477(13) . ?
C26 C28A 1.499(16) . ?
C26 C27A 1.528(16) . ?
C30 C31 1.366(14) . ?
C31 C32 1.346(13) . ?
C32 C31A 1.34(3) . ?
C32 C33 1.347(14) . ?
C32 C33A 1.42(3) . ?
C32 C32 1.531(13) 2 ?
C33 C34 1.359(14) . ?
C30A C31A 1.39(3) . ?
C33A C34A 1.39(3) . ?
C35 C36 1.450(13) . ?
O1M C1M 1.28(2) . ?
O2M C2M 1.334(19) . ?
O2M O2M 1.44(5) 5_676 ?

loop_
_geom_hbond_atom_site_label_D
_geom_hbond_atom_site_label_H
_geom_hbond_atom_site_label_A
_geom_hbond_distance_DH
_geom_hbond_distance_HA
_geom_hbond_distance_DA
_geom_hbond_angle_DHA
_geom_hbond_site_symmetry_A
O4 H4 O15 0.98 1.80 2.616(7) 138.4 .
O5 H5 O17 0.98 1.84 2.648(7) 137.5 .
